data_7150081
loop_
_publ_author_name
'Fifer, Nathan L.'
'White, Jonathan M.'

_publ_section_title
;
 Determining the sigma-donor ability of the cyclopropane C-C bond.
;
_journal_issue 9
_journal_name_full 'Organic &amp; biomolecular chemistry'
_journal_page_first 1776
_journal_page_last 1780
_journal_paper_doi 10.1039/b503124a
_journal_volume 3
_journal_year 2005
_chemical_formula_sum 'C10 H11 N O3'
_chemical_formula_weight 193.20
_chemical_name_systematic
;
?
;
_space_group_IT_number 14
_symmetry_cell_setting monoclinic
_symmetry_space_group_name_Hall '-P 2ybc'
_symmetry_space_group_name_H-M 'P 1 21/c 1'
_atom_sites_solution_hydrogens geom
_atom_sites_solution_primary direct
_atom_sites_solution_secondary difmap
_audit_creation_method SHELXL-97
_cell_angle_alpha 90.00
_cell_angle_beta 115.033(3)
_cell_angle_gamma 90.00
_cell_formula_units_Z 4
_cell_length_a 11.1796(17)
_cell_length_b 7.2234(11)
_cell_length_c 12.745(2)
_cell_measurement_reflns_used 1180
_cell_measurement_temperature 130(2)
_cell_measurement_theta_max 26.83
_cell_measurement_theta_min 3.24
_cell_volume 932.5(2)
_computing_cell_refinement 'Bruker SMART'
_computing_data_collection 'Bruker SMART'
_computing_data_reduction 'Bruker SAINT'
_computing_molecular_graphics 'Bruker SHELXTL'
_computing_publication_material 'Bruker SHELXTL'
_computing_structure_refinement 'Bruker SHELXTL'
_computing_structure_solution 'Bruker SHELXTL'
_diffrn_ambient_temperature 130(2)
_diffrn_measured_fraction_theta_full 0.974
_diffrn_measured_fraction_theta_max 0.974
_diffrn_measurement_device_type 'CCD area detector'
_diffrn_measurement_method 'phi and omega scans'
_diffrn_radiation_monochromator graphite
_diffrn_radiation_source 'sealed tube'
_diffrn_radiation_type MoK\a
_diffrn_radiation_wavelength 0.71073
_diffrn_reflns_av_R_equivalents 0.0798
_diffrn_reflns_av_sigmaI/netI 0.0795
_diffrn_reflns_limit_h_max 13
_diffrn_reflns_limit_h_min -14
_diffrn_reflns_limit_k_max 8
_diffrn_reflns_limit_k_min -9
_diffrn_reflns_limit_l_max 16
_diffrn_reflns_limit_l_min -16
_diffrn_reflns_number 5551
_diffrn_reflns_theta_full 27.59
_diffrn_reflns_theta_max 27.59
_diffrn_reflns_theta_min 2.01
_exptl_absorpt_coefficient_mu 0.103
_exptl_crystal_colour colourless
_exptl_crystal_density_diffrn 1.376
_exptl_crystal_density_method 'not measured'
_exptl_crystal_description plate
_exptl_crystal_F_000 408
_exptl_crystal_size_max 0.30
_exptl_crystal_size_mid 0.15
_exptl_crystal_size_min 0.01
_refine_diff_density_max 0.231
_refine_diff_density_min -0.217
_refine_diff_density_rms 0.047
_refine_ls_extinction_method none
_refine_ls_goodness_of_fit_ref 0.941
_refine_ls_hydrogen_treatment mixed
_refine_ls_matrix_type full
_refine_ls_number_parameters 127
_refine_ls_number_reflns 2115
_refine_ls_number_restraints 0
_refine_ls_restrained_S_all 0.941
_refine_ls_R_factor_all 0.0783
_refine_ls_R_factor_gt 0.0496
_refine_ls_shift/su_max 0.000
_refine_ls_shift/su_mean 0.000
_refine_ls_structure_factor_coef Fsqd
_refine_ls_weighting_details 'calc w=1/[\s^2^(Fo^2^)+(0.0381P)^2^+0.0000P] where P=(Fo^2^+2Fc^2^)/3'
_refine_ls_weighting_scheme calc
_refine_ls_wR_factor_gt 0.1028
_refine_ls_wR_factor_ref 0.1123
_reflns_number_gt 1392
_reflns_number_total 2115
_reflns_threshold_expression >2sigma(I)
_cod_data_source_file b503124a.txt
_cod_data_source_block jmwnf33
_cod_depositor_comments
;
The following automatic conversions were performed:
'_symmetry_cell_setting' value 'Monoclinic' changed to 'monoclinic'
according to '/home/saulius/struct/CIF-dictionaries/cif_core.dic'
dictionary named 'cif_core.dic' version 2.4.1 from 2010-06-29.

Automatic conversion script
Id: cif_fix_enum 1527 2010-12-29 10:47:43Z saulius 
;
_cod_original_sg_symbol_H-M 'P2(1)/c '
_cod_database_code 7150081

loop_
_symmetry_equiv_pos_as_xyz
'x, y, z'
'-x, y+1/2, -z+1/2'
'-x, -y, -z'
'x, -y-1/2, z-1/2'

loop_
_atom_site_label
_atom_site_type_symbol
_atom_site_fract_x
_atom_site_fract_y
_atom_site_fract_z
_atom_site_U_iso_or_equiv
_atom_site_adp_type
_atom_site_occupancy
_atom_site_symmetry_multiplicity
_atom_site_calc_flag
_atom_site_refinement_flags
_atom_site_disorder_assembly
_atom_site_disorder_group
C1 C 0.20084(14) 0.0880(2) 0.01934(14) 0.0252(4) Uani 1 1 d . . .
H1A H 0.1828 0.2095 0.0418 0.030 Uiso 1 1 calc R . .
H1B H 0.1799 -0.0043 0.0643 0.030 Uiso 1 1 calc R . .
C2 C 0.11880(15) 0.0575(2) -0.10647(15) 0.0260(4) Uani 1 1 d . . .
H2 H 0.1147 -0.0698 -0.1344 0.031 Uiso 1 1 calc R . .
C3 C -0.00558(15) 0.1700(2) -0.16242(15) 0.0305(5) Uani 1 1 d . . .
H3A H -0.0826 0.1104 -0.2211 0.037 Uiso 1 1 calc R . .
H3B H -0.0245 0.2595 -0.1148 0.037 Uiso 1 1 calc R . .
C4 C 0.10880(15) 0.2075(3) -0.19058(15) 0.0295(4) Uani 1 1 d . . .
H4A H 0.1589 0.3200 -0.1601 0.035 Uiso 1 1 calc R . .
H4B H 0.1010 0.1709 -0.2665 0.035 Uiso 1 1 calc R . .
C5 C 0.43072(14) 0.0874(2) 0.15279(14) 0.0222(4) Uani 1 1 d . . .
C6 C 0.40207(15) 0.1017(2) 0.24835(15) 0.0258(4) Uani 1 1 d . . .
H6 H 0.3148 0.1052 0.2384 0.031 Uiso 1 1 calc R . .
C7 C 0.50304(15) 0.1106(2) 0.35767(14) 0.0263(4) Uani 1 1 d . . .
H7 H 0.4844 0.1213 0.4219 0.032 Uiso 1 1 calc R . .
C8 C 0.63220(14) 0.1035(2) 0.37157(14) 0.0215(4) Uani 1 1 d . . .
C9 C 0.66215(15) 0.0919(2) 0.27691(15) 0.0266(4) Uani 1 1 d . . .
H9 H 0.7497 0.0899 0.2874 0.032 Uiso 1 1 calc R . .
C10 C 0.56201(15) 0.0831(2) 0.16772(14) 0.0273(4) Uani 1 1 d . . .
H10 H 0.5813 0.0744 0.1037 0.033 Uiso 1 1 calc R . .
N N 0.73790(12) 0.10773(19) 0.48756(12) 0.0252(3) Uani 1 1 d . . .
O1 O 0.33846(10) 0.07437(17) 0.04117(9) 0.0281(3) Uani 1 1 d . . .
O2 O 0.70928(11) 0.11917(18) 0.57072(10) 0.0347(3) Uani 1 1 d . . .
O3 O 0.85313(10) 0.09686(18) 0.49938(11) 0.0362(4) Uani 1 1 d . . .

loop_
_atom_site_aniso_label
_atom_site_aniso_U_11
_atom_site_aniso_U_22
_atom_site_aniso_U_33
_atom_site_aniso_U_23
_atom_site_aniso_U_13
_atom_site_aniso_U_12
C1 0.0199(8) 0.0322(10) 0.0232(9) 0.0007(8) 0.0089(7) 0.0013(7)
C2 0.0247(9) 0.0254(10) 0.0244(9) -0.0030(7) 0.0069(7) -0.0011(7)
C3 0.0212(9) 0.0402(12) 0.0254(10) -0.0038(8) 0.0053(8) 0.0021(8)
C4 0.0291(9) 0.0361(11) 0.0227(9) -0.0014(8) 0.0104(8) -0.0016(8)
C5 0.0221(8) 0.0221(9) 0.0217(9) -0.0007(7) 0.0087(7) -0.0010(7)
C6 0.0203(8) 0.0337(10) 0.0256(9) 0.0019(8) 0.0118(7) 0.0027(8)
C7 0.0246(8) 0.0365(11) 0.0210(9) 0.0015(8) 0.0128(7) 0.0016(8)
C8 0.0222(8) 0.0184(9) 0.0208(9) 0.0012(7) 0.0062(7) 0.0004(7)
C9 0.0206(8) 0.0305(10) 0.0311(10) -0.0035(8) 0.0131(8) -0.0027(8)
C10 0.0269(9) 0.0369(11) 0.0220(9) -0.0033(8) 0.0143(8) -0.0022(8)
N 0.0239(7) 0.0243(8) 0.0250(8) 0.0012(6) 0.0080(6) -0.0008(6)
O1 0.0191(6) 0.0445(8) 0.0200(7) -0.0026(5) 0.0075(5) 0.0016(5)
O2 0.0328(7) 0.0503(9) 0.0202(7) -0.0008(6) 0.0105(6) 0.0021(6)
O3 0.0193(6) 0.0530(9) 0.0325(8) 0.0030(6) 0.0074(6) -0.0011(6)

loop_
_atom_type_symbol
_atom_type_description
_atom_type_scat_dispersion_real
_atom_type_scat_dispersion_imag
_atom_type_scat_source
C C 0.0033 0.0016 'International Tables Vol C Tables 4.2.6.8 and 6.1.1.4'
H H 0.0000 0.0000 'International Tables Vol C Tables 4.2.6.8 and 6.1.1.4'
N N 0.0061 0.0033 'International Tables Vol C Tables 4.2.6.8 and 6.1.1.4'
O O 0.0106 0.0060 'International Tables Vol C Tables 4.2.6.8 and 6.1.1.4'

loop_
_geom_angle_atom_site_label_1
_geom_angle_atom_site_label_2
_geom_angle_atom_site_label_3
_geom_angle
_geom_angle_site_symmetry_1
_geom_angle_site_symmetry_3
_geom_angle_publ_flag
O1 C1 C2 108.51(13) . . ?
C1 C2 C4 119.36(15) . . ?
C1 C2 C3 117.08(15) . . ?
C4 C2 C3 59.67(11) . . ?
C4 C3 C2 59.84(11) . . ?
C3 C4 C2 60.49(11) . . ?
O1 C5 C6 124.59(14) . . ?
O1 C5 C10 115.34(14) . . ?
C6 C5 C10 120.06(15) . . ?
C7 C6 C5 119.84(14) . . ?
C6 C7 C8 119.65(15) . . ?
C7 C8 C9 121.09(15) . . ?
C7 C8 N 119.15(15) . . ?
C9 C8 N 119.76(14) . . ?
C10 C9 C8 119.55(14) . . ?
C9 C10 C5 119.80(15) . . ?
O2 N O3 122.44(14) . . ?
O2 N C8 118.80(13) . . ?
O3 N C8 118.75(14) . . ?
C5 O1 C1 118.03(13) . . ?

loop_
_geom_bond_atom_site_label_1
_geom_bond_atom_site_label_2
_geom_bond_distance
_geom_bond_site_symmetry_2
_geom_bond_publ_flag
C1 O1 1.4464(17) . ?
C1 C2 1.489(2) . ?
C2 C4 1.495(2) . ?
C2 C3 1.504(2) . ?
C3 C4 1.492(2) . ?
C5 O1 1.3618(18) . ?
C5 C6 1.388(2) . ?
C5 C10 1.398(2) . ?
C6 C7 1.374(2) . ?
C7 C8 1.379(2) . ?
C8 C9 1.384(2) . ?
C8 N 1.451(2) . ?
C9 C10 1.369(2) . ?
N O2 1.2326(17) . ?
N O3 1.2345(16) . ?

loop_
_geom_torsion_atom_site_label_1
_geom_torsion_atom_site_label_2
_geom_torsion_atom_site_label_3
_geom_torsion_atom_site_label_4
_geom_torsion
_geom_torsion_site_symmetry_1
_geom_torsion_site_symmetry_2
_geom_torsion_site_symmetry_3
_geom_torsion_site_symmetry_4
_geom_torsion_publ_flag
O1 C1 C2 C4 -74.74(18) . . . . ?
O1 C1 C2 C3 -143.44(14) . . . . ?
C1 C2 C3 C4 109.81(17) . . . . ?
C1 C2 C4 C3 -106.02(17) . . . . ?
O1 C5 C6 C7 178.76(16) . . . . ?
C10 C5 C6 C7 -0.3(2) . . . . ?
C5 C6 C7 C8 -0.6(3) . . . . ?
C6 C7 C8 C9 1.5(3) . . . . ?
C6 C7 C8 N -178.26(15) . . . . ?
C7 C8 C9 C10 -1.4(3) . . . . ?
N C8 C9 C10 178.33(15) . . . . ?
C8 C9 C10 C5 0.5(3) . . . . ?
O1 C5 C10 C9 -178.76(15) . . . . ?
C6 C5 C10 C9 0.4(3) . . . . ?
C7 C8 N O2 -0.6(2) . . . . ?
C9 C8 N O2 179.61(15) . . . . ?
C7 C8 N O3 178.28(14) . . . . ?
C9 C8 N O3 -1.5(2) . . . . ?
C6 C5 O1 C1 4.1(2) . . . . ?
C10 C5 O1 C1 -176.72(14) . . . . ?
C2 C1 O1 C5 -176.28(14) . . . . ?

loop_
_cod_related_entry_id
_cod_related_entry_database
_cod_related_entry_code
1 ChemSpider 9346625
